data_1519246
loop_
_publ_author_name
'Azam, A.'
'Maurya, M. R.'
'Naqvi, F.'
'Mata-Cardenas, B. D.'
'Cruz-Vega, D. E.'
'Garza, M. T. G.'
'Mayer, Thomas A.'
'Hursthouse, Michael B.'
'Coles, Simon J.'
'Bharti, N.'

_publ_section_title
;
 trans-Dichloro-bis(1-(2-hydroxyethyl)-2-methyl-5-nitroimidazole-N3)-
 platinum(ii)
;
_journal_name_full 'Crystal Structure Report Archive'
_journal_page_first 100
_journal_year 2000
_chemical_formula_sum 'C12 H18 Cl2 N6 O6 Pt'
_chemical_formula_weight 608.31
_space_group_IT_number 14
_symmetry_cell_setting monoclinic
_symmetry_space_group_name_Hall '-P 2ybc'
_symmetry_space_group_name_H-M 'P 1 21/c 1'
_atom_sites_solution_hydrogens geom
_atom_sites_solution_primary direct
_atom_sites_solution_secondary difmap
_cell_angle_alpha 90.00
_cell_angle_beta 110.79(3)
_cell_angle_gamma 90.00
_cell_formula_units_Z 2
_cell_length_a 6.9169(14)
_cell_length_b 21.853(4)
_cell_length_c 6.7218(13)
_cell_measurement_reflns_used 3488
_cell_measurement_temperature 150(2)
_cell_measurement_theta_max 27.48
_cell_measurement_theta_min 2.91
_cell_volume 949.9(4)
_computing_cell_refinement 'DENZO (Otwinowski & Minor, 1997) & COLLECT (Hooft, 1998)'
_computing_data_collection 'COLLECT (Hooft, 1998)'
_computing_data_reduction 'DENZO (Otwinowski & Minor, 1997) & COLLECT (Hooft, 1998)'
_computing_molecular_graphics 'CAMERON (Watkin, Pearce 1995)'
_computing_structure_refinement 'SHELXL-97 (Sheldrick, 1997)'
_computing_structure_solution 'SHELXS-97 (Sheldrick, 1990)'
_diffrn_ambient_temperature 150(2)
_diffrn_detector_area_resol_mean 9.091
_diffrn_measured_fraction_theta_full 0.977
_diffrn_measured_fraction_theta_max 0.977
_diffrn_measurement_device_type 'Nonius KappaCCD Area Detector'
_diffrn_measurement_method 'Phi and Omega scans to fill Ewald Sphere'
_diffrn_radiation_monochromator graphite
_diffrn_radiation_source 'Nonius FR591 rotating anode'
_diffrn_radiation_type MoK\a
_diffrn_radiation_wavelength 0.71073
_diffrn_reflns_av_R_equivalents 0.0439
_diffrn_reflns_av_sigmaI/netI 0.0444
_diffrn_reflns_limit_h_max 8
_diffrn_reflns_limit_h_min -8
_diffrn_reflns_limit_k_max 25
_diffrn_reflns_limit_k_min -28
_diffrn_reflns_limit_l_max 8
_diffrn_reflns_limit_l_min -8
_diffrn_reflns_number 4908
_diffrn_reflns_theta_full 27.49
_diffrn_reflns_theta_max 27.49
_diffrn_reflns_theta_min 3.15
_exptl_absorpt_coefficient_mu 7.710
_exptl_absorpt_correction_T_max 0.3077
_exptl_absorpt_correction_T_min 0.3077
_exptl_absorpt_correction_type multi-scan
_exptl_absorpt_process_details 'SORTAV (Blessing, 1997)'
_exptl_crystal_colour dark
_exptl_crystal_density_diffrn 2.127
_exptl_crystal_density_method 'not measured'
_exptl_crystal_description prism
_exptl_crystal_F_000 584
_exptl_crystal_size_max 0.20
_exptl_crystal_size_mid 0.20
_exptl_crystal_size_min 0.20
_refine_diff_density_max 3.764
_refine_diff_density_min -3.210
_refine_diff_density_rms 0.293
_refine_ls_extinction_coef 0.0222(19)
_refine_ls_extinction_expression Fc^*^=kFc[1+0.001xFc^2^\l^3^/sin(2\q)]^-1/4^
_refine_ls_extinction_method SHELXL
_refine_ls_goodness_of_fit_ref 1.086
_refine_ls_hydrogen_treatment constr
_refine_ls_matrix_type full
_refine_ls_number_parameters 127
_refine_ls_number_reflns 2123
_refine_ls_number_restraints 0
_refine_ls_restrained_S_all 1.086
_refine_ls_R_factor_all 0.0480
_refine_ls_R_factor_gt 0.0433
_refine_ls_shift/su_max 0.017
_refine_ls_shift/su_mean 0.003
_refine_ls_structure_factor_coef Fsqd
_refine_ls_weighting_details 'calc w=1/[\s^2^(Fo^2^)+(0.0863P)^2^+0.7667P] where P=(Fo^2^+2Fc^2^)/3'
_refine_ls_weighting_scheme calc
_refine_ls_wR_factor_gt 0.1192
_refine_ls_wR_factor_ref 0.1258
_reflns_number_gt 1832
_reflns_number_total 2123
_reflns_threshold_expression >2sigma(I)
_cod_data_source_file eCrystal-100.cif
_cod_data_source_block 00mau003
_cod_depositor_comments
;
Citation :
Azam, A. and Maurya, M. R. and Naqvi, F. and Mata-Cardenas, B. D. and 
Cruz-Vega, D. E. and Garza, M. T. G. and Mayer, Thomas A. and 
Hursthouse, Michael B. and Coles, Simon J. and Bharti, N. (2000) 
University of Southampton, Crystal Structure Report Archive. 
(doi:10.5258/ecrystals/100)

More at:
http://ecrystals.chem.soton.ac.uk/100/

The following automatic conversions were performed:

'_symmetry_cell_setting' value 'Monoclinic' changed to 'monoclinic'
according to the built-in table from CIF Core dictionary named
'cif_core.dic' version 2.4.1 from 2010-06-29.

Automatic conversion script
Id: cif_fix_values 3105 2015-03-04 15:46:00Z robertas 
;
_cod_original_cell_volume 949.9(3)
_cod_original_sg_symbol_H-M P2(1)/c
_cod_database_code 1519246

loop_
_symmetry_equiv_pos_as_xyz
'x, y, z'
'-x, y+1/2, -z+1/2'
'-x, -y, -z'
'x, -y-1/2, z-1/2'

loop_
_atom_site_label
_atom_site_type_symbol
_atom_site_fract_x
_atom_site_fract_y
_atom_site_fract_z
_atom_site_U_iso_or_equiv
_atom_site_adp_type
_atom_site_occupancy
_atom_site_symmetry_multiplicity
_atom_site_calc_flag
_atom_site_refinement_flags
_atom_site_disorder_assembly
_atom_site_disorder_group
Pt1 Pt 0.0000 0.0000 0.0000 0.0132(2) Uani 1 2 d S . .
Cl1 Cl 0.06325(18) 0.06048(6) 0.2950(2) 0.0243(3) Uani 1 1 d . . .
O1 O -0.4059(5) 0.10165(17) -0.8430(6) 0.0309(8) Uani 1 1 d . . .
H1 H -0.2988 0.0799 -0.7982 0.046 Uiso 1 1 calc R . .
O2 O 0.0396(8) 0.2437(3) -0.5162(7) 0.0424(12) Uani 1 1 d . . .
O3 O 0.3297(6) 0.20643(17) -0.3027(6) 0.0309(8) Uani 1 1 d . . .
N1 N -0.0364(6) 0.07527(17) -0.1805(6) 0.0167(8) Uani 1 1 d . . .
N2 N -0.1767(6) 0.14777(18) -0.4104(6) 0.0200(8) Uani 1 1 d . . .
N3 N 0.1401(6) 0.20519(18) -0.3861(6) 0.0247(9) Uani 1 1 d . . .
C1 C -0.2128(7) 0.0977(2) -0.3159(7) 0.0196(9) Uani 1 1 d . . .
C2 C -0.4195(7) 0.0711(2) -0.3516(8) 0.0241(10) Uani 1 1 d . . .
H2A H -0.4047 0.0349 -0.2614 0.036 Uiso 1 1 calc R . .
H2B H -0.4845 0.0594 -0.5014 0.036 Uiso 1 1 calc R . .
H2C H -0.5060 0.1015 -0.3157 0.036 Uiso 1 1 calc R . .
C3 C -0.3404(8) 0.1820(2) -0.5770(8) 0.0254(11) Uani 1 1 d . . .
H3A H -0.3125 0.2264 -0.5560 0.030 Uiso 1 1 calc R . .
H3B H -0.4756 0.1737 -0.5628 0.030 Uiso 1 1 calc R . .
C4 C -0.3513(8) 0.1642(2) -0.8002(8) 0.0279(11) Uani 1 1 d . . .
H4A H -0.4549 0.1901 -0.9062 0.033 Uiso 1 1 calc R . .
H4B H -0.2153 0.1716 -0.8138 0.033 Uiso 1 1 calc R . .
C5 C 0.0339(7) 0.1571(2) -0.3308(7) 0.0200(9) Uani 1 1 d . . .
C6 C 0.1210(7) 0.1122(2) -0.1845(6) 0.0182(9) Uani 1 1 d . . .
H6 H 0.2635 0.1076 -0.1016 0.022 Uiso 1 1 calc R . .

loop_
_atom_site_aniso_label
_atom_site_aniso_U_11
_atom_site_aniso_U_22
_atom_site_aniso_U_33
_atom_site_aniso_U_23
_atom_site_aniso_U_13
_atom_site_aniso_U_12
Pt1 0.0126(3) 0.0155(3) 0.0077(3) 0.00085(6) -0.00120(17) 0.00043(6)
Cl1 0.0257(6) 0.0281(6) 0.0128(6) -0.0048(5) -0.0009(5) 0.0021(5)
O1 0.0218(17) 0.038(2) 0.0228(19) -0.0063(15) -0.0048(15) 0.0029(15)
O2 0.042(2) 0.035(3) 0.038(3) 0.0203(18) 0.001(2) -0.001(2)
O3 0.028(2) 0.037(2) 0.025(2) 0.0023(17) 0.0064(16) -0.0055(16)
N1 0.0198(19) 0.0171(18) 0.0098(19) 0.0022(15) 0.0012(16) 0.0006(15)
N2 0.0214(19) 0.0222(19) 0.0105(18) 0.0008(14) -0.0016(15) 0.0050(16)
N3 0.030(2) 0.023(2) 0.018(2) -0.0004(15) 0.0045(18) -0.0037(17)
C1 0.021(2) 0.024(2) 0.008(2) -0.0007(16) -0.0027(17) 0.0012(19)
C2 0.017(2) 0.029(3) 0.022(2) 0.0021(19) 0.0010(19) 0.0014(19)
C3 0.026(2) 0.026(2) 0.017(2) 0.0080(19) 0.000(2) 0.012(2)
C4 0.027(2) 0.037(3) 0.013(2) 0.0040(19) -0.0005(19) 0.005(2)
C5 0.022(2) 0.022(2) 0.015(2) -0.0008(17) 0.0061(18) -0.0005(18)
C6 0.016(2) 0.022(2) 0.012(2) -0.0035(16) -0.0010(16) -0.0036(17)

loop_
_atom_type_symbol
_atom_type_description
_atom_type_scat_dispersion_real
_atom_type_scat_dispersion_imag
_atom_type_scat_source
C C 0.0033 0.0016 'International Tables Vol C Tables 4.2.6.8 and 6.1.1.4'
H H 0.0000 0.0000 'International Tables Vol C Tables 4.2.6.8 and 6.1.1.4'
N N 0.0061 0.0033 'International Tables Vol C Tables 4.2.6.8 and 6.1.1.4'
O O 0.0106 0.0060 'International Tables Vol C Tables 4.2.6.8 and 6.1.1.4'
Cl Cl 0.1484 0.1585 'International Tables Vol C Tables 4.2.6.8 and 6.1.1.4'
Pt Pt -1.7033 8.3905 'International Tables Vol C Tables 4.2.6.8 and 6.1.1.4'

loop_
_geom_angle_atom_site_label_1
_geom_angle_atom_site_label_2
_geom_angle_atom_site_label_3
_geom_angle
_geom_angle_site_symmetry_1
_geom_angle_site_symmetry_3
N1 Pt1 N1 180.00(12) . 3
N1 Pt1 Cl1 90.29(11) . 3
N1 Pt1 Cl1 89.71(11) 3 3
N1 Pt1 Cl1 89.71(11) . .
N1 Pt1 Cl1 90.29(11) 3 .
Cl1 Pt1 Cl1 180.00(5) 3 .
C1 N1 C6 108.3(4) . .
C1 N1 Pt1 127.1(3) . .
C6 N1 Pt1 124.6(3) . .
C1 N2 C5 106.7(4) . .
C1 N2 C3 123.6(4) . .
C5 N2 C3 129.7(4) . .
O3 N3 O2 123.3(5) . .
O3 N3 C5 117.9(4) . .
O2 N3 C5 118.8(4) . .
N2 C1 N1 110.3(4) . .
N2 C1 C2 125.3(4) . .
N1 C1 C2 124.4(4) . .
N2 C3 C4 111.8(4) . .
O1 C4 C3 111.2(4) . .
C6 C5 N2 108.0(4) . .
C6 C5 N3 126.0(4) . .
N2 C5 N3 126.0(4) . .
N1 C6 C5 106.7(4) . .

loop_
_geom_bond_atom_site_label_1
_geom_bond_atom_site_label_2
_geom_bond_distance
_geom_bond_site_symmetry_2
Pt1 N1 2.006(4) .
Pt1 N1 2.006(4) 3
Pt1 Cl1 2.2923(12) 3
Pt1 Cl1 2.2923(12) .
O1 C4 1.420(7) .
O2 N3 1.235(6) .
O3 N3 1.231(5) .
N1 C1 1.330(6) .
N1 C6 1.363(6) .
N2 C1 1.333(6) .
N2 C5 1.377(6) .
N2 C3 1.482(5) .
N3 C5 1.406(6) .
C1 C2 1.482(7) .
C3 C4 1.526(7) .
C5 C6 1.368(6) .
